data_7030970
loop_
_publ_author_name
'Sahoo, Dipankar'
'Suriyanarayanan, Ramakirushnan'
'Chandrasekhar, Vadapalli'

_publ_section_title
;
 Di-, tri- and tetranuclear molecular vanadium phosphonates: a chloride
 encapsulated tetranuclear bowl.
;
_journal_issue 28
_journal_name_full 'Dalton transactions (Cambridge, England : 2003)'
_journal_page_first 10898
_journal_page_last 10909
_journal_paper_doi 10.1039/c4dt00720d
_journal_volume 43
_journal_year 2014
_chemical_formula_moiety 'C32 H40 N4 O10 P2 V2, 2(Cl)'
_chemical_formula_sum 'C32 H40 Cl2 N4 O10 P2 V2'
_chemical_formula_weight 875.40
_chemical_name_systematic
;
 ? 
;
_space_group_crystal_system orthorhombic
_space_group_IT_number 62
_space_group_name_Hall '-P 2ac 2n'
_space_group_name_H-M_alt 'P n m a'
_symmetry_space_group_name_Hall '-P 2ac 2n'
_symmetry_space_group_name_H-M 'P n m a'
_atom_sites_solution_hydrogens geom
_atom_sites_solution_primary direct
_atom_sites_solution_secondary difmap
_audit_creation_date 2014-04-05
_audit_creation_method
;
Olex2 1.2
(compiled 2013.11.15 svn.r2834 for OlexSys, GUI svn.r4720)
;
_cell_angle_alpha 90.00
_cell_angle_beta 90.00
_cell_angle_gamma 90.00
_cell_formula_units_Z 4
_cell_length_a 19.079(5)
_cell_length_b 18.583(5)
_cell_length_c 10.924(5)
_cell_measurement_reflns_used 2632
_cell_measurement_temperature 293(2)
_cell_measurement_theta_max 24.94
_cell_measurement_theta_min 2.19
_cell_volume 3873(2)
_computing_molecular_graphics 'Olex2 (Dolomanov et al., 2009)'
_computing_publication_material 'Olex2 (Dolomanov et al., 2009)'
_computing_structure_refinement 'XL (Sheldrick, 2008)'
_computing_structure_solution 'SIR97 (Burla et al., 2007)'
_diffrn_ambient_temperature 293(2)
_diffrn_measured_fraction_theta_full 0.980
_diffrn_measured_fraction_theta_max 0.980
_diffrn_measurement_device_type 'CCD area detector'
_diffrn_measurement_method 'phi and omega scans'
_diffrn_radiation_monochromator graphite
_diffrn_radiation_type MoK\a
_diffrn_radiation_wavelength 0.71069
_diffrn_reflns_av_R_equivalents 0.1282
_diffrn_reflns_av_unetI/netI 0.0818
_diffrn_reflns_limit_h_max 23
_diffrn_reflns_limit_h_min -21
_diffrn_reflns_limit_k_max 22
_diffrn_reflns_limit_k_min -21
_diffrn_reflns_limit_l_max 12
_diffrn_reflns_limit_l_min -13
_diffrn_reflns_number 19242
_diffrn_reflns_theta_full 25.50
_diffrn_reflns_theta_max 25.50
_diffrn_reflns_theta_min 2.19
_diffrn_source 'fine-focus sealed tube'
_exptl_absorpt_coefficient_mu 0.761
_exptl_absorpt_correction_T_max 1
_exptl_absorpt_correction_T_min 0.078127
_exptl_absorpt_correction_type multi-scan
_exptl_absorpt_process_details
'SADABS v.2.10 (Bruker,2003) was used for absorption correction. R(int) was 0.1488 before and 0.0496 after correction. The Ratio of minimum to maximum transmission is 0.0781. The \l/2 correction factor is 0.0015.'
_exptl_crystal_colour green
_exptl_crystal_colour_primary green
_exptl_crystal_density_diffrn 1.501
_exptl_crystal_density_method 'not measured'
_exptl_crystal_description block
_exptl_crystal_F_000 1800
_exptl_crystal_size_max 0.084
_exptl_crystal_size_mid 0.082
_exptl_crystal_size_min 0.08
_refine_diff_density_max 1.080
_refine_diff_density_min -1.516
_refine_diff_density_rms 0.111
_refine_ls_extinction_method none
_refine_ls_goodness_of_fit_ref 1.055
_refine_ls_hydrogen_treatment mixed
_refine_ls_matrix_type full
_refine_ls_number_parameters 253
_refine_ls_number_reflns 3652
_refine_ls_number_restraints 0
_refine_ls_restrained_S_all 1.055
_refine_ls_R_factor_all 0.0898
_refine_ls_R_factor_gt 0.0673
_refine_ls_shift/su_max 0.000
_refine_ls_shift/su_mean 0.000
_refine_ls_structure_factor_coef Fsqd
_refine_ls_weighting_details 'calc w=1/[\s^2^(Fo^2^)+(0.0727P)^2^+7.0044P] where P=(Fo^2^+2Fc^2^)/3'
_refine_ls_weighting_scheme calc
_refine_ls_wR_factor_gt 0.1543
_refine_ls_wR_factor_ref 0.1670
_reflns_number_gt 2816
_reflns_number_total 3652
_reflns_threshold_expression >2sigma(I)
_cod_data_source_file c4dt00720d2.cif
_cod_data_source_block 1
_cod_depositor_comments 'Adding full bibliography for 7030970--7030975.cif.'
_cod_database_code 7030970
_olex2_refinement_description
;
1. Fixed Uiso
 At 1.2 times of:
  All C(H) groups
 At 1.5 times of:
  All C(H,H,H) groups, All O(H) groups
2. Uiso/Uaniso restraints and constraints
Uanis(O6) = Uanis(O2)
Uanis(C9) = Uanis(C8)
3. Others
 Fixed Sof: H14B(0.5) H14C(0.5) H17A(0.5) H17B(0.5) H17C(0.5)
4.a Aromatic/amide H refined with riding coordinates:
 C1(H1), C2(H2), C3(H3), C6(H6A), C7(H7), C10(H10), C11(H11), C12(H12)
4.b Idealised Me refined as rotating group:
 C14(H14A,H14B,H14C), C15(H15A,H15B,H15C), C17(H17A,H17B,H17C), C18(H18A,H18B,
 H18C)
4.c Idealised tetrahedral OH refined as rotating group:
 O2(H2A), O6(H6)
;

loop_
_space_group_symop_id
_space_group_symop_operation_xyz
1 'x, y, z'
2 '-x+1/2, -y, z+1/2'
3 'x+1/2, -y+1/2, -z+1/2'
4 '-x, y+1/2, -z'
5 '-x, -y, -z'
6 'x-1/2, y, -z-1/2'
7 '-x-1/2, y-1/2, z-1/2'
8 'x, -y-1/2, z'

loop_
_atom_site_label
_atom_site_type_symbol
_atom_site_fract_x
_atom_site_fract_y
_atom_site_fract_z
_atom_site_U_iso_or_equiv
_atom_site_adp_type
_atom_site_occupancy
_atom_site_symmetry_multiplicity
_atom_site_calc_flag
_atom_site_refinement_flags_posn
_atom_site_refinement_flags_adp
H4 H 0.578(5) 0.2500 0.136(8) 0.05(3) Uiso 1 2 d S T
V1 V 0.56902(4) 0.11339(4) 0.45577(7) 0.0217(2) Uani 1 1 d . .
Cl1 Cl 0.69204(8) 0.2500 0.15677(14) 0.0245(4) Uani 1 2 d S T
Cl2 Cl 0.77854(8) 0.2500 0.54735(14) 0.0265(4) Uani 1 2 d S T
P1 P 0.59248(8) 0.2500 0.66107(14) 0.0183(4) Uani 1 2 d S T
P2 P 0.51371(8) 0.2500 0.27251(14) 0.0185(4) Uani 1 2 d S T
O1 O 0.49575(16) 0.08070(19) 0.4977(3) 0.0325(8) Uani 1 1 d . .
O2 O 0.68012(15) 0.14692(19) 0.3891(3) 0.0235(6) Uani 1 1 d . .
H2A H 0.6967 0.1765 0.4366 0.035 Uiso 1 1 calc GR .
O3 O 0.53944(16) 0.18208(19) 0.3313(3) 0.0346(9) Uani 1 1 d . .
O4 O 0.5363(3) 0.2500 0.1349(4) 0.0371(14) Uani 1 2 d S T
O5 O 0.58743(18) 0.18221(19) 0.5876(3) 0.0334(8) Uani 1 1 d . .
O6 O 0.6638(2) 0.2500 0.7340(4) 0.0235(6) Uani 1 2 d S T
H6 H 0.6966 0.2500 0.6855 0.035 Uiso 1 2 calc GRS T
N1 N 0.59003(18) 0.0381(2) 0.3124(3) 0.0236(9) Uani 1 1 d . .
N2 N 0.63393(18) 0.0369(2) 0.5448(3) 0.0214(8) Uani 1 1 d . .
C1 C 0.5692(2) 0.0407(3) 0.1960(5) 0.0333(12) Uani 1 1 d . .
H1 H 0.5411 0.0788 0.1708 0.040 Uiso 1 1 calc R .
C2 C 0.5880(3) -0.0115(3) 0.1107(5) 0.0394(14) Uani 1 1 d . .
H2 H 0.5726 -0.0077 0.0302 0.047 Uiso 1 1 calc R .
C3 C 0.6289(2) -0.0683(3) 0.1453(5) 0.0349(12) Uani 1 1 d . .
H3 H 0.6414 -0.1035 0.0890 0.042 Uiso 1 1 calc R .
C4 C 0.6519(2) -0.0726(3) 0.2670(4) 0.0265(11) Uani 1 1 d . .
C5 C 0.6315(2) -0.0177(2) 0.3469(4) 0.0203(10) Uani 1 1 d . .
C6 C 0.6967(2) -0.1290(3) 0.3110(5) 0.0305(11) Uani 1 1 d . .
H6A H 0.7096 -0.1660 0.2583 0.037 Uiso 1 1 calc R .
C7 C 0.7204(2) -0.1293(3) 0.4277(5) 0.0283(11) Uani 1 1 d . .
H7 H 0.7503 -0.1657 0.4536 0.034 Uiso 1 1 calc R .
C8 C 0.6998(2) -0.0736(2) 0.5125(4) 0.0238(7) Uani 1 1 d . .
C9 C 0.6557(2) -0.0180(2) 0.4716(4) 0.0238(7) Uani 1 1 d . .
C10 C 0.7214(2) -0.0709(3) 0.6361(4) 0.0287(11) Uani 1 1 d . .
H10 H 0.7511 -0.1061 0.6673 0.034 Uiso 1 1 calc R .
C11 C 0.6986(2) -0.0167(3) 0.7089(4) 0.0287(11) Uani 1 1 d . .
H11 H 0.7116 -0.0152 0.7910 0.034 Uiso 1 1 calc R .
C12 C 0.6556(2) 0.0370(3) 0.6604(4) 0.0258(11) Uani 1 1 d . .
H12 H 0.6414 0.0744 0.7112 0.031 Uiso 1 1 calc R .
C13 C 0.4192(3) 0.2500 0.2639(6) 0.0216(14) Uani 1 2 d S T
C14 C 0.3918(3) 0.2500 0.3954(6) 0.0297(17) Uani 1 2 d S T
H14A H 0.3414 0.2501 0.3946 0.045 Uiso 1 2 calc GRS T
H14B H 0.4084 0.2921 0.4372 0.045 Uiso 0.50 1 calc GR .
H14C H 0.4082 0.2077 0.4371 0.045 Uiso 0.50 1 calc GR .
C15 C 0.3949(2) 0.1820(3) 0.1973(5) 0.0325(12) Uani 1 1 d . .
H15A H 0.3446 0.1797 0.1984 0.049 Uiso 1 1 calc GR .
H15B H 0.4138 0.1404 0.2375 0.049 Uiso 1 1 calc GR .
H15C H 0.4110 0.1833 0.1140 0.049 Uiso 1 1 calc GR .
C16 C 0.5279(3) 0.2500 0.7820(6) 0.0232(14) Uani 1 2 d S T
C17 C 0.4549(3) 0.2500 0.7226(7) 0.0344(18) Uani 1 2 d S T
H17A H 0.4468 0.2045 0.6835 0.052 Uiso 0.50 1 calc GR .
H17B H 0.4523 0.2878 0.6628 0.052 Uiso 0.50 1 calc GR .
H17C H 0.4199 0.2577 0.7844 0.052 Uiso 0.50 1 calc GR .
C18 C 0.5372(3) 0.3184(3) 0.8600(4) 0.0344(12) Uani 1 1 d . .
H18A H 0.5281 0.3601 0.8105 0.052 Uiso 1 1 calc GR .
H18B H 0.5843 0.3205 0.8906 0.052 Uiso 1 1 calc GR .
H18C H 0.5050 0.3173 0.9275 0.052 Uiso 1 1 calc GR .
H2B H 0.682(3) 0.185(3) 0.327(6) 0.07(2) Uiso 1 1 d . .

loop_
_atom_site_aniso_label
_atom_site_aniso_U_11
_atom_site_aniso_U_22
_atom_site_aniso_U_33
_atom_site_aniso_U_23
_atom_site_aniso_U_13
_atom_site_aniso_U_12
V1 0.0071(4) 0.0314(5) 0.0265(5) 0.0009(4) 0.0031(3) 0.0003(3)
Cl1 0.0092(7) 0.0402(10) 0.0241(8) 0.000 0.0062(6) 0.000
Cl2 0.0079(7) 0.0531(11) 0.0185(8) 0.000 0.0003(6) 0.000
P1 0.0080(7) 0.0311(10) 0.0157(8) 0.000 0.0020(6) 0.000
P2 0.0042(7) 0.0349(10) 0.0164(8) 0.000 -0.0012(6) 0.000
O1 0.0103(16) 0.038(2) 0.049(2) 0.0061(17) 0.0095(14) -0.0049(15)
O2 0.0119(13) 0.0350(16) 0.0236(14) -0.0005(15) 0.0020(10) -0.0046(14)
O3 0.0114(16) 0.044(2) 0.048(2) 0.0128(18) -0.0017(15) 0.0009(15)
O4 0.006(2) 0.088(4) 0.018(2) 0.000 0.0018(19) 0.000
O5 0.0327(19) 0.038(2) 0.0293(18) -0.0045(16) 0.0163(15) -0.0044(16)
O6 0.0119(13) 0.0350(16) 0.0236(14) -0.0005(15) 0.0020(10) -0.0046(14)
N1 0.0099(18) 0.037(2) 0.024(2) 0.0011(18) -0.0006(15) -0.0019(17)
N2 0.0105(18) 0.031(2) 0.022(2) -0.0009(17) 0.0007(15) -0.0020(16)
C1 0.016(2) 0.049(3) 0.034(3) 0.001(3) -0.008(2) 0.001(2)
C2 0.026(3) 0.072(4) 0.021(3) -0.001(3) -0.006(2) -0.008(3)
C3 0.016(2) 0.053(3) 0.036(3) -0.008(3) 0.002(2) -0.005(2)
C4 0.010(2) 0.039(3) 0.030(3) -0.002(2) 0.0033(19) -0.002(2)
C5 0.006(2) 0.031(3) 0.024(2) 0.001(2) 0.0013(17) -0.0056(19)
C6 0.018(2) 0.035(3) 0.038(3) -0.006(2) 0.006(2) -0.001(2)
C7 0.014(2) 0.030(3) 0.040(3) 0.005(2) 0.001(2) 0.003(2)
C8 0.0088(15) 0.0280(19) 0.0345(19) 0.0028(15) 0.0027(13) -0.0034(13)
C9 0.0088(15) 0.0280(19) 0.0345(19) 0.0028(15) 0.0027(13) -0.0034(13)
C10 0.011(2) 0.040(3) 0.036(3) 0.015(2) -0.0022(19) -0.002(2)
C11 0.019(2) 0.046(3) 0.021(2) 0.007(2) -0.0054(19) -0.009(2)
C12 0.015(2) 0.040(3) 0.023(2) -0.001(2) 0.0023(18) -0.003(2)
C13 0.010(3) 0.039(4) 0.017(3) 0.000 -0.001(2) 0.000
C14 0.007(3) 0.060(5) 0.023(3) 0.000 0.001(3) 0.000
C15 0.012(2) 0.050(3) 0.035(3) -0.003(2) -0.003(2) -0.003(2)
C16 0.010(3) 0.041(4) 0.018(3) 0.000 0.003(2) 0.000
C17 0.010(3) 0.057(5) 0.035(4) 0.000 0.006(3) 0.000
C18 0.027(3) 0.055(3) 0.022(2) -0.003(2) 0.008(2) -0.002(3)

loop_
_atom_type_symbol
_atom_type_description
_atom_type_scat_dispersion_real
_atom_type_scat_dispersion_imag
_atom_type_scat_source
C C 0.0033 0.0016 'International Tables Vol C Tables 4.2.6.8 and 6.1.1.4'
H H 0.0000 0.0000 'International Tables Vol C Tables 4.2.6.8 and 6.1.1.4'
N N 0.0061 0.0033 'International Tables Vol C Tables 4.2.6.8 and 6.1.1.4'
O O 0.0106 0.0060 'International Tables Vol C Tables 4.2.6.8 and 6.1.1.4'
P P 0.1023 0.0942 'International Tables Vol C Tables 4.2.6.8 and 6.1.1.4'
Cl Cl 0.1484 0.1585 'International Tables Vol C Tables 4.2.6.8 and 6.1.1.4'
V V 0.3005 0.5294 'International Tables Vol C Tables 4.2.6.8 and 6.1.1.4'

loop_
_geom_angle_atom_site_label_1
_geom_angle_atom_site_label_2
_geom_angle_atom_site_label_3
_geom_angle
_geom_angle_site_symmetry_1
_geom_angle_site_symmetry_3
O1 V1 O2 173.06(16) . .
O1 V1 O3 101.34(16) . .
O1 V1 O5 101.24(16) . .
O1 V1 N1 97.23(16) . .
O1 V1 N2 97.17(16) . .
O3 V1 O2 82.52(13) . .
O3 V1 O5 97.89(16) . .
O3 V1 N1 88.40(15) . .
O3 V1 N2 158.12(14) . .
O5 V1 O2 83.81(12) . .
O5 V1 N1 158.86(14) . .
O5 V1 N2 89.77(15) . .
N1 V1 O2 76.99(13) . .
N2 V1 O2 77.95(13) . .
N2 V1 N1 77.74(14) . .
O5 P1 O5 114.7(3) 8_565 .
O5 P1 O6 109.04(17) 8_565 .
O5 P1 O6 109.04(17) . .
O5 P1 C16 110.38(16) 8_565 .
O5 P1 C16 110.38(16) . .
O6 P1 C16 102.6(3) . .
O3 P2 O3 114.7(3) 8_565 .
O3 P2 O4 108.79(17) 8_565 .
O3 P2 O4 108.79(17) . .
O3 P2 C13 110.45(16) 8_565 .
O3 P2 C13 110.45(16) . .
O4 P2 C13 103.0(3) . .
V1 O2 H2A 109.5 . .
V1 O2 H2B 116(4) . .
H2A O2 H2B 86.7 . .
P2 O3 V1 161.0(3) . .
P2 O4 H4 105(6) . .
P1 O5 V1 162.9(2) . .
P1 O6 H6 109.5 . .
C1 N1 V1 128.3(4) . .
C1 N1 C5 117.8(4) . .
C5 N1 V1 113.9(3) . .
C9 N2 V1 114.3(3) . .
C12 N2 V1 128.0(3) . .
C12 N2 C9 117.7(4) . .
N1 C1 H1 118.8 . .
N1 C1 C2 122.5(5) . .
C2 C1 H1 118.8 . .
C1 C2 H2 120.0 . .
C3 C2 C1 120.0(5) . .
C3 C2 H2 120.0 . .
C2 C3 H3 120.5 . .
C2 C3 C4 119.0(5) . .
C4 C3 H3 120.5 . .
C3 C4 C6 123.0(5) . .
C5 C4 C3 117.6(5) . .
C5 C4 C6 119.3(4) . .
N1 C5 C4 123.1(4) . .
N1 C5 C9 117.0(4) . .
C4 C5 C9 119.9(4) . .
C4 C6 H6A 119.4 . .
C7 C6 C4 121.1(5) . .
C7 C6 H6A 119.4 . .
C6 C7 H7 119.6 . .
C6 C7 C8 120.8(5) . .
C8 C7 H7 119.6 . .
C9 C8 C7 119.1(4) . .
C9 C8 C10 116.9(4) . .
C10 C8 C7 124.0(4) . .
N2 C9 C5 117.0(4) . .
N2 C9 C8 123.2(4) . .
C8 C9 C5 119.8(4) . .
C8 C10 H10 120.2 . .
C11 C10 C8 119.5(4) . .
C11 C10 H10 120.2 . .
C10 C11 H11 120.1 . .
C10 C11 C12 119.8(4) . .
C12 C11 H11 120.1 . .
N2 C12 C11 122.9(5) . .
N2 C12 H12 118.6 . .
C11 C12 H12 118.6 . .
C14 C13 P2 107.0(4) . .
C14 C13 C15 110.1(3) . 8_565
C14 C13 C15 110.1(3) . .
C15 C13 P2 109.1(3) . .
C15 C13 P2 109.1(3) 8_565 .
C15 C13 C15 111.3(5) . 8_565
C13 C14 H14A 109.5 . .
C13 C14 H14B 109.5 . .
C13 C14 H14C 109.5 . .
H14A C14 H14B 109.5 . .
H14A C14 H14C 109.5 . .
H14B C14 H14C 109.5 . .
C13 C15 H15A 109.5 . .
C13 C15 H15B 109.5 . .
C13 C15 H15C 109.5 . .
H15A C15 H15B 109.5 . .
H15A C15 H15C 109.5 . .
H15B C15 H15C 109.5 . .
C17 C16 P1 108.0(4) . .
C17 C16 C18 109.7(3) . .
C17 C16 C18 109.7(3) . 8_565
C18 C16 P1 109.0(3) . .
C18 C16 P1 109.0(3) 8_565 .
C18 C16 C18 111.2(5) . 8_565
C16 C17 H17A 109.5 . .
C16 C17 H17B 109.5 . .
C16 C17 H17C 109.5 . .
H17A C17 H17B 109.5 . .
H17A C17 H17C 109.5 . .
H17B C17 H17C 109.5 . .
C16 C18 H18A 109.5 . .
C16 C18 H18B 109.5 . .
C16 C18 H18C 109.5 . .
H18A C18 H18B 109.5 . .
H18A C18 H18C 109.5 . .
H18B C18 H18C 109.5 . .

loop_
_geom_bond_atom_site_label_1
_geom_bond_atom_site_label_2
_geom_bond_distance
_geom_bond_site_symmetry_2
V1 O1 1.592(3) .
V1 O2 2.326(3) .
V1 O3 1.948(3) .
V1 O5 1.958(4) .
V1 N1 2.138(4) .
V1 N2 2.122(4) .
P1 O5 1.497(3) 8_565
P1 O5 1.497(3) .
P1 O6 1.576(4) .
P1 C16 1.806(6) .
P2 O3 1.499(3) 8_565
P2 O3 1.499(3) .
P2 O4 1.564(5) .
P2 C13 1.806(6) .
O2 H2A 0.8200 .
O2 H2B 0.98(7) .
O4 H4 0.80(9) .
O6 H6 0.8200 .
N1 C1 1.333(6) .
N1 C5 1.357(6) .
N2 C9 1.361(6) .
N2 C12 1.329(6) .
C1 H1 0.9300 .
C1 C2 1.391(7) .
C2 H2 0.9300 .
C2 C3 1.366(8) .
C3 H3 0.9300 .
C3 C4 1.402(7) .
C4 C5 1.398(6) .
C4 C6 1.435(7) .
C5 C9 1.438(6) .
C6 H6A 0.9300 .
C6 C7 1.354(7) .
C7 H7 0.9300 .
C7 C8 1.443(7) .
C8 C9 1.405(6) .
C8 C10 1.412(7) .
C10 H10 0.9300 .
C10 C11 1.357(7) .
C11 H11 0.9300 .
C11 C12 1.396(7) .
C12 H12 0.9300 .
C13 C14 1.529(9) .
C13 C15 1.530(6) .
C13 C15 1.530(6) 8_565
C14 H14A 0.9600 .
C14 H14B 0.9600 .
C14 H14C 0.9600 .
C15 H15A 0.9600 .
C15 H15B 0.9600 .
C15 H15C 0.9600 .
C16 C17 1.537(9) .
C16 C18 1.541(6) .
C16 C18 1.541(6) 8_565
C17 H17A 0.9600 .
C17 H17B 0.9600 .
C17 H17C 0.9600 .
C18 H18A 0.9600 .
C18 H18B 0.9600 .
C18 H18C 0.9600 .

loop_
_geom_torsion_atom_site_label_1
_geom_torsion_atom_site_label_2
_geom_torsion_atom_site_label_3
_geom_torsion_atom_site_label_4
_geom_torsion
_geom_torsion_site_symmetry_1
_geom_torsion_site_symmetry_4
V1 N1 C1 C2 178.6(4) . .
V1 N1 C5 C4 -179.6(3) . .
V1 N1 C5 C9 -0.7(5) . .
V1 N2 C9 C5 -1.0(5) . .
V1 N2 C9 C8 179.1(3) . .
V1 N2 C12 C11 -179.9(3) . .
O1 V1 O3 P2 84.8(7) . .
O1 V1 O5 P1 -97.4(8) . .
O1 V1 N1 C1 86.3(4) . .
O1 V1 N1 C5 -95.7(3) . .
O1 V1 N2 C9 96.4(3) . .
O1 V1 N2 C12 -84.3(4) . .
O2 V1 O3 P2 -101.0(7) . .
O2 V1 O5 P1 87.4(7) . .
O2 V1 N1 C1 -97.7(4) . .
O2 V1 N1 C5 80.4(3) . .
O2 V1 N2 C9 -78.6(3) . .
O2 V1 N2 C12 100.7(4) . .
O3 V1 O5 P1 5.9(8) . .
O3 V1 N1 C1 -15.0(4) . .
O3 V1 N1 C5 163.1(3) . .
O3 V1 N2 C9 -51.4(5) . .
O3 V1 N2 C12 128.0(4) . .
O3 P2 O3 V1 36.5(8) 8_565 .
O3 P2 C13 C14 63.97(18) . .
O3 P2 C13 C14 -63.97(18) 8_565 .
O3 P2 C13 C15 55.1(4) 8_565 8_565
O3 P2 C13 C15 -176.9(3) . 8_565
O3 P2 C13 C15 -55.1(4) . .
O3 P2 C13 C15 176.9(3) 8_565 .
O4 P2 O3 V1 158.6(6) . .
O4 P2 C13 C14 180.0 . .
O4 P2 C13 C15 60.9(3) . .
O4 P2 C13 C15 -60.9(3) . 8_565
O5 V1 O3 P2 -18.4(7) . .
O5 V1 N1 C1 -122.9(5) . .
O5 V1 N1 C5 55.1(6) . .
O5 V1 N2 C9 -162.3(3) . .
O5 V1 N2 C12 17.0(4) . .
O5 P1 O5 V1 -17.9(9) 8_565 .
O5 P1 C16 C17 63.89(18) 8_565 .
O5 P1 C16 C17 -63.89(18) . .
O5 P1 C16 C18 55.3(4) . 8_565
O5 P1 C16 C18 -176.9(3) 8_565 8_565
O5 P1 C16 C18 176.9(3) . .
O5 P1 C16 C18 -55.3(4) 8_565 .
O6 P1 O5 V1 -140.4(7) . .
O6 P1 C16 C17 180.0 . .
O6 P1 C16 C18 60.8(3) . .
O6 P1 C16 C18 -60.8(3) . 8_565
N1 V1 O3 P2 -178.1(7) . .
N1 V1 O5 P1 112.2(8) . .
N1 V1 N2 C9 0.5(3) . .
N1 V1 N2 C12 179.8(4) . .
N1 C1 C2 C3 0.3(8) . .
N1 C5 C9 N2 1.1(6) . .
N1 C5 C9 C8 -178.9(4) . .
N2 V1 O3 P2 -127.9(6) . .
N2 V1 O5 P1 165.3(7) . .
N2 V1 N1 C1 -177.9(4) . .
N2 V1 N1 C5 0.1(3) . .
C1 N1 C5 C4 -1.3(6) . .
C1 N1 C5 C9 177.6(4) . .
C1 C2 C3 C4 -0.5(7) . .
C2 C3 C4 C5 -0.2(7) . .
C2 C3 C4 C6 -178.2(5) . .
C3 C4 C5 N1 1.2(6) . .
C3 C4 C5 C9 -177.7(4) . .
C3 C4 C6 C7 176.8(5) . .
C4 C5 C9 N2 -179.9(4) . .
C4 C5 C9 C8 0.1(6) . .
C4 C6 C7 C8 1.6(7) . .
C5 N1 C1 C2 0.6(7) . .
C5 C4 C6 C7 -1.1(7) . .
C6 C4 C5 N1 179.2(4) . .
C6 C4 C5 C9 0.3(6) . .
C6 C7 C8 C9 -1.2(7) . .
C6 C7 C8 C10 178.9(4) . .
C7 C8 C9 N2 -179.7(4) . .
C7 C8 C9 C5 0.4(6) . .
C7 C8 C10 C11 -179.3(4) . .
C8 C10 C11 C12 -1.7(7) . .
C9 N2 C12 C11 -0.6(6) . .
C9 C8 C10 C11 0.8(6) . .
C10 C8 C9 N2 0.2(6) . .
C10 C8 C9 C5 -179.7(4) . .
C10 C11 C12 N2 1.7(7) . .
C12 N2 C9 C5 179.6(4) . .
C12 N2 C9 C8 -0.3(6) . .
C13 P2 O3 V1 -89.1(7) . .
C16 P1 O5 V1 107.5(7) . .
